data_4125903
loop_
_publ_author_name
'Zhang, Zhongyin'
'Wang, Jinxin'
'Li, Jian'
'Yang, Fan'
'Liu, Guodu'
'Tang, Wenjun'
'He, Weiwei'
'Fu, Jian-Jun'
'Shen, Yun-Heng'
'Li, Ang'
'Zhang, Wei-Dong'

_publ_section_title
;
 Total Synthesis and Stereochemical Assignment of Delavatine A:
 Rh-Catalyzed Asymmetric Hydrogenation of Indene-Type Tetrasubstituted
 Olefins and Kinetic Resolution through Pd-Catalyzed Triflamide-Directed
 C-H Olefination.
;
_journal_issue 15
_journal_name_full 'Journal of the American Chemical Society'
_journal_page_first 5558
_journal_page_last 5567
_journal_paper_doi 10.1021/jacs.7b01718
_journal_volume 139
_journal_year 2017
_chemical_absolute_configuration ad
_chemical_formula_sum 'C17 H20 F3 N O5 S'
_chemical_formula_weight 407.40
_chemical_name_systematic
; 
 ? 
;
_space_group_crystal_system monoclinic
_space_group_IT_number 4
_space_group_name_Hall 'P 2yb'
_space_group_name_H-M_alt 'P 1 21 1'
_symmetry_space_group_name_Hall 'P 2yb'
_symmetry_space_group_name_H-M 'P 1 21 1'
_atom_sites_solution_hydrogens mixed
_audit_creation_method SHELXL-2013
_cell_angle_alpha 90
_cell_angle_beta 92.601(5)
_cell_angle_gamma 90
_cell_formula_units_Z 4
_cell_length_a 15.473(3)
_cell_length_b 6.5866(13)
_cell_length_c 19.166(4)
_cell_measurement_reflns_used 2733
_cell_measurement_temperature 293(2)
_cell_measurement_theta_max 42.965
_cell_measurement_theta_min 4.902
_cell_volume 1951.3(7)
_computing_cell_refinement 'Bruker SMART'
_computing_data_collection 'Bruker SMART'
_computing_data_reduction 'Bruker SHELXTL'
_computing_molecular_graphics 'Bruker SHELXTL'
_computing_publication_material 'Bruker SHELXTL'
_computing_structure_refinement 'SHELXL-2013 (Sheldrick, 2013)'
_computing_structure_solution 'Bruker SHELXTL'
_diffrn_ambient_temperature 293(2)
_diffrn_measured_fraction_theta_full 0.975
_diffrn_measured_fraction_theta_max 0.997
_diffrn_measurement_device_type 'CCD area detector'
_diffrn_measurement_method 'phi and omega scans'
_diffrn_radiation_type MoK\a
_diffrn_radiation_wavelength 0.71073
_diffrn_reflns_av_R_equivalents 0.0450
_diffrn_reflns_av_unetI/netI 0.0640
_diffrn_reflns_Laue_measured_fraction_full 0.975
_diffrn_reflns_Laue_measured_fraction_max 0.997
_diffrn_reflns_limit_h_max 18
_diffrn_reflns_limit_h_min -16
_diffrn_reflns_limit_k_max 7
_diffrn_reflns_limit_k_min -7
_diffrn_reflns_limit_l_max 20
_diffrn_reflns_limit_l_min -22
_diffrn_reflns_number 10725
_diffrn_reflns_point_group_measured_fraction_full 0.939
_diffrn_reflns_point_group_measured_fraction_max 0.962
_diffrn_reflns_theta_full 25.242
_diffrn_reflns_theta_max 25.000
_diffrn_reflns_theta_min 2.127
_exptl_absorpt_coefficient_mu 0.221
_exptl_absorpt_correction_T_max 0.7456
_exptl_absorpt_correction_T_min 0.6350
_exptl_absorpt_correction_type multi-scan
_exptl_absorpt_process_details sadabs
_exptl_crystal_colour colorless
_exptl_crystal_density_diffrn 1.387
_exptl_crystal_description prismatic
_exptl_crystal_F_000 848
_exptl_crystal_size_max 0.200
_exptl_crystal_size_mid 0.170
_exptl_crystal_size_min 0.130
_refine_diff_density_max 0.172
_refine_diff_density_min -0.175
_refine_diff_density_rms 0.039
_refine_ls_abs_structure_details
; 
 Flack x determined using 1774 quotients [(I+)-(I-)]/[(I+)+(I-)] 
 (Parsons and Flack (2004), Acta Cryst. A60, s61). 
;
_refine_ls_abs_structure_Flack 0.00(6)
_refine_ls_extinction_method none
_refine_ls_goodness_of_fit_ref 1.023
_refine_ls_hydrogen_treatment mixed
_refine_ls_matrix_type full
_refine_ls_number_parameters 501
_refine_ls_number_reflns 6601
_refine_ls_number_restraints 3
_refine_ls_restrained_S_all 1.023
_refine_ls_R_factor_all 0.0707
_refine_ls_R_factor_gt 0.0541
_refine_ls_shift/su_max 0.000
_refine_ls_shift/su_mean 0.000
_refine_ls_structure_factor_coef Fsqd
_refine_ls_weighting_details 'w=1/[\s^2^(Fo^2^)+(0.0629P)^2^] where P=(Fo^2^+2Fc^2^)/3'
_refine_ls_weighting_scheme calc
_refine_ls_wR_factor_gt 0.1183
_refine_ls_wR_factor_ref 0.1279
_reflns_Friedel_coverage 0.760
_reflns_Friedel_fraction_full 0.896
_reflns_Friedel_fraction_max 0.918
_reflns_number_gt 5216
_reflns_number_total 6601
_reflns_threshold_expression 'I > 2\s(I)'
_cod_data_source_file ja7b01718_si_004.cif
_cod_data_source_block cd17023
_cod_depositor_comments 'Adding full bibliography for 4125903--4125907.cif.'
_cod_database_code 4125903
_shelx_space_group_comment
; 
The symmetry employed for this shelxl refinement is uniquely defined 
by the following loop, which should always be used as a source of 
symmetry information in preference to the above space-group names. 
They are only intended as comments. 
;
_shelx_estimated_absorpt_t_min 0.957
_shelx_estimated_absorpt_t_max 0.972
_shelxl_version_number 2013-4

loop_
_space_group_symop_operation_xyz
'x, y, z'
'-x, y+1/2, -z'

loop_
_atom_site_label
_atom_site_type_symbol
_atom_site_fract_x
_atom_site_fract_y
_atom_site_fract_z
_atom_site_U_iso_or_equiv
_atom_site_adp_type
_atom_site_occupancy
_atom_site_site_symmetry_order
_atom_site_calc_flag
_atom_site_refinement_flags_posn
_atom_site_refinement_flags_adp
S1 S 0.89994(8) 0.5591(2) 0.62460(6) 0.0594(4) Uani 1 1 d . .
S2 S 0.37127(10) 0.7463(2) 0.84696(7) 0.0762(4) Uani 1 1 d . .
N1 N 0.8194(2) 0.6698(6) 0.5891(2) 0.0500(9) Uani 1 1 d D .
N2 N 0.2956(3) 0.6522(7) 0.8892(2) 0.0554(10) Uani 1 1 d D .
O1 O 0.5326(2) 0.5862(7) 0.3590(2) 0.0892(13) Uani 1 1 d . .
O2 O 0.7984(2) 1.5202(6) 0.45104(17) 0.0694(10) Uani 1 1 d . .
O3 O 0.7812(3) 1.4919(6) 0.33659(19) 0.0870(12) Uani 1 1 d . .
O4 O 0.8979(3) 0.3531(6) 0.6056(2) 0.0863(12) Uani 1 1 d . .
O5 O 0.9110(2) 0.6207(7) 0.69502(17) 0.0841(12) Uani 1 1 d . .
O6 O 0.0638(3) 0.7316(7) 1.15229(19) 0.0893(13) Uani 1 1 d . .
O7 O 0.3066(2) -0.1791(6) 1.02334(18) 0.0740(10) Uani 1 1 d . .
O8 O 0.3155(3) -0.1797(6) 1.13793(18) 0.0811(11) Uani 1 1 d . .
O9 O 0.3779(3) 0.9554(7) 0.8610(3) 0.1145(17) Uani 1 1 d . .
O10 O 0.3675(3) 0.6678(8) 0.7784(2) 0.1073(15) Uani 1 1 d . .
F1 F 1.0645(2) 0.5676(9) 0.6042(2) 0.1333(17) Uani 1 1 d . .
F2 F 0.9847(2) 0.6535(7) 0.51620(19) 0.1133(14) Uani 1 1 d . .
F3 F 1.0039(3) 0.8527(8) 0.6009(2) 0.1167(13) Uani 1 1 d . .
F4 F 0.5376(3) 0.7040(11) 0.8535(3) 0.179(2) Uani 1 1 d . .
F5 F 0.4689(3) 0.4439(10) 0.8833(3) 0.154(2) Uani 1 1 d . .
F6 F 0.4814(3) 0.6934(12) 0.9502(3) 0.169(2) Uani 1 1 d . .
C1 C 0.6573(3) 0.8521(8) 0.5302(2) 0.0484(11) Uani 1 1 d . .
C2 C 0.6615(3) 0.9515(7) 0.4661(2) 0.0457(10) Uani 1 1 d . .
C3 C 0.6191(3) 0.8611(8) 0.4080(2) 0.0515(11) Uani 1 1 d . .
H3 H 0.6209 0.9243 0.3647 0.062 Uiso 1 1 calc R U
C4 C 0.5753(3) 0.6829(9) 0.4134(3) 0.0605(13) Uani 1 1 d . .
C5 C 0.5703(3) 0.5876(9) 0.4781(3) 0.0664(14) Uani 1 1 d . .
H5 H 0.5393 0.4676 0.4824 0.080 Uiso 1 1 calc R U
C6 C 0.6117(3) 0.6743(8) 0.5349(2) 0.0553(12) Uani 1 1 d . .
C7 C 0.6163(4) 0.5980(10) 0.6095(3) 0.0785(18) Uani 1 1 d . .
H7A H 0.6569 0.4863 0.6151 0.094 Uiso 1 1 calc R U
H7B H 0.5599 0.5533 0.6235 0.094 Uiso 1 1 calc R U
C8 C 0.6472(3) 0.7820(11) 0.6519(2) 0.0739(17) Uani 1 1 d . .
H8 H 0.5955 0.8604 0.6620 0.089 Uiso 1 1 calc R U
C9 C 0.6985(3) 0.9105(8) 0.6008(2) 0.0566(13) Uani 1 1 d . .
H9 H 0.6864 1.0542 0.6093 0.068 Uiso 1 1 calc R U
C10 C 0.7967(3) 0.8799(7) 0.6041(2) 0.0536(12) Uani 1 1 d . .
H10A H 0.8226 0.9690 0.5706 0.064 Uiso 1 1 calc R U
H10B H 0.8199 0.9161 0.6503 0.064 Uiso 1 1 calc R U
C11 C 0.6919(4) 0.7304(13) 0.7222(2) 0.095(2) Uani 1 1 d . .
H11A H 0.6516 0.6636 0.7512 0.143 Uiso 1 1 calc R U
H11B H 0.7121 0.8530 0.7446 0.143 Uiso 1 1 calc R U
H11C H 0.7401 0.6422 0.7151 0.143 Uiso 1 1 calc R U
C12 C 0.5449(4) 0.6586(12) 0.2914(3) 0.091(2) Uani 1 1 d . .
H12A H 0.5200 0.7916 0.2863 0.137 Uiso 1 1 calc R U
H12B H 0.5176 0.5684 0.2578 0.137 Uiso 1 1 calc R U
H12C H 0.6058 0.6656 0.2837 0.137 Uiso 1 1 calc R U
C13 C 0.7075(3) 1.1418(7) 0.4595(2) 0.0491(11) Uani 1 1 d . .
H13 H 0.7289 1.2006 0.5009 0.059 Uiso 1 1 calc R U
C14 C 0.7224(3) 1.2408(8) 0.4019(2) 0.0566(12) Uani 1 1 d . .
H14 H 0.7011 1.1881 0.3595 0.068 Uiso 1 1 calc R U
C15 C 0.7710(3) 1.4293(8) 0.4017(2) 0.0541(12) Uani 1 1 d . .
C16 C 0.8307(5) 1.6739(12) 0.3290(4) 0.113(2) Uani 1 1 d . .
H16A H 0.8062 1.7807 0.3560 0.169 Uiso 1 1 calc R U
H16B H 0.8295 1.7127 0.2807 0.169 Uiso 1 1 calc R U
H16C H 0.8894 1.6504 0.3454 0.169 Uiso 1 1 calc R U
C17 C 0.9943(4) 0.6635(12) 0.5838(3) 0.0787(17) Uani 1 1 d . .
C18 C 0.1471(2) 0.4910(7) 0.9679(2) 0.0440(10) Uani 1 1 d . .
C19 C 0.1661(3) 0.3831(7) 1.0295(2) 0.0453(11) Uani 1 1 d . .
C20 C 0.1380(3) 0.4651(8) 1.0922(2) 0.0538(12) Uani 1 1 d . .
H20 H 0.1496 0.3953 1.1337 0.065 Uiso 1 1 calc R U
C21 C 0.0939(3) 0.6456(8) 1.0936(3) 0.0605(13) Uani 1 1 d . .
C22 C 0.0760(3) 0.7516(9) 1.0321(3) 0.0622(13) Uani 1 1 d . .
H22 H 0.0460 0.8739 1.0326 0.075 Uiso 1 1 calc R U
C23 C 0.1032(3) 0.6732(8) 0.9706(2) 0.0518(11) Uani 1 1 d . .
C24 C 0.0912(3) 0.7629(9) 0.8985(2) 0.0667(14) Uani 1 1 d . .
H24A H 0.1335 0.8687 0.8912 0.080 Uiso 1 1 calc R U
H24B H 0.0336 0.8189 0.8910 0.080 Uiso 1 1 calc R U
C25 C 0.1050(3) 0.5828(9) 0.8504(3) 0.0680(15) Uani 1 1 d . .
H25 H 0.0491 0.5130 0.8448 0.082 Uiso 1 1 calc R U
C26 C 0.1665(3) 0.4372(8) 0.8930(2) 0.0519(11) Uani 1 1 d . .
H26 H 0.1471 0.2977 0.8842 0.062 Uiso 1 1 calc R U
C27 C 0.2621(3) 0.4495(8) 0.8776(2) 0.0573(12) Uani 1 1 d . .
H27A H 0.2945 0.3548 0.9075 0.069 Uiso 1 1 calc R U
H27B H 0.2697 0.4106 0.8295 0.069 Uiso 1 1 calc R U
C28 C 0.1303(4) 0.6413(11) 0.7777(3) 0.0877(19) Uani 1 1 d . .
H28A H 0.0852 0.7220 0.7556 0.132 Uiso 1 1 calc R U
H28B H 0.1388 0.5209 0.7507 0.132 Uiso 1 1 calc R U
H28C H 0.1830 0.7184 0.7808 0.132 Uiso 1 1 calc R U
C29 C 0.0858(5) 0.6415(12) 1.2174(3) 0.104(2) Uani 1 1 d . .
H29A H 0.0653 0.5040 1.2176 0.157 Uiso 1 1 calc R U
H29B H 0.0596 0.7166 1.2538 0.157 Uiso 1 1 calc R U
H29C H 0.1475 0.6426 1.2252 0.157 Uiso 1 1 calc R U
C30 C 0.2131(3) 0.1925(7) 1.0298(2) 0.0494(11) Uani 1 1 d . .
H30 H 0.2235 0.1379 0.9863 0.059 Uiso 1 1 calc R U
C31 C 0.2427(3) 0.0884(8) 1.0837(2) 0.0596(13) Uani 1 1 d . .
H31 H 0.2331 0.1374 1.1283 0.072 Uiso 1 1 calc R U
C32 C 0.2899(3) -0.1009(7) 1.0771(2) 0.0554(12) Uani 1 1 d . .
C33 C 0.3644(4) -0.3650(10) 1.1359(4) 0.098(2) Uani 1 1 d . .
H33A H 0.3308 -0.4670 1.1113 0.146 Uiso 1 1 calc R U
H33B H 0.3782 -0.4103 1.1827 0.146 Uiso 1 1 calc R U
H33C H 0.4169 -0.3415 1.1122 0.146 Uiso 1 1 calc R U
C34 C 0.4697(5) 0.6436(17) 0.8857(5) 0.110(2) Uani 1 1 d . .
H1 H 0.807(3) 0.630(7) 0.5510(15) 0.045(13) Uiso 1 1 d D .
H2 H 0.297(2) 0.701(6) 0.9284(13) 0.027(10) Uiso 1 1 d D .

loop_
_atom_site_aniso_label
_atom_site_aniso_U_11
_atom_site_aniso_U_22
_atom_site_aniso_U_33
_atom_site_aniso_U_23
_atom_site_aniso_U_13
_atom_site_aniso_U_12
S1 0.0614(8) 0.0550(8) 0.0610(7) 0.0116(6) -0.0059(5) 0.0066(6)
S2 0.0837(10) 0.0710(11) 0.0766(9) 0.0085(8) 0.0326(7) -0.0059(8)
N1 0.054(2) 0.050(2) 0.046(2) -0.0042(19) -0.0035(17) -0.0010(19)
N2 0.062(2) 0.057(3) 0.048(2) -0.0081(19) 0.0077(18) 0.001(2)
O1 0.084(3) 0.104(4) 0.078(2) -0.008(2) -0.0146(19) -0.035(2)
O2 0.076(2) 0.063(2) 0.068(2) -0.0154(19) -0.0061(17) -0.011(2)
O3 0.135(3) 0.065(3) 0.062(2) 0.0054(19) 0.015(2) -0.030(3)
O4 0.097(3) 0.049(2) 0.113(3) 0.013(2) 0.002(2) 0.015(2)
O5 0.094(3) 0.103(3) 0.054(2) 0.017(2) -0.0191(17) 0.013(2)
O6 0.103(3) 0.096(3) 0.071(2) -0.015(2) 0.0250(19) 0.035(3)
O7 0.087(2) 0.064(2) 0.071(2) -0.016(2) 0.0002(18) 0.011(2)
O8 0.108(3) 0.061(3) 0.071(2) 0.0042(19) -0.027(2) 0.005(2)
O9 0.139(4) 0.060(3) 0.148(4) 0.014(3) 0.050(3) -0.021(3)
O10 0.137(4) 0.123(4) 0.066(2) 0.010(3) 0.044(2) -0.005(3)
F1 0.059(2) 0.174(5) 0.166(4) 0.021(3) -0.012(2) 0.032(3)
F2 0.088(2) 0.167(4) 0.086(2) 0.004(2) 0.0166(17) -0.022(3)
F3 0.101(3) 0.102(3) 0.148(3) -0.007(3) 0.008(2) -0.035(3)
F4 0.080(3) 0.203(6) 0.260(6) -0.015(5) 0.082(3) -0.026(3)
F5 0.093(3) 0.121(4) 0.249(7) 0.008(5) 0.020(3) 0.031(3)
F6 0.087(3) 0.265(8) 0.152(4) -0.023(5) -0.020(3) 0.027(4)
C1 0.040(2) 0.055(3) 0.050(2) 0.002(2) 0.0043(18) 0.011(2)
C2 0.042(2) 0.045(3) 0.050(2) -0.002(2) 0.0002(18) 0.007(2)
C3 0.045(2) 0.058(3) 0.052(2) 0.002(2) -0.0015(19) 0.001(2)
C4 0.043(3) 0.067(4) 0.070(3) -0.001(3) -0.005(2) -0.007(3)
C5 0.050(3) 0.066(4) 0.084(3) 0.011(3) 0.004(2) -0.012(3)
C6 0.039(2) 0.065(3) 0.063(3) 0.011(2) 0.004(2) 0.003(2)
C7 0.062(3) 0.099(5) 0.075(3) 0.034(4) 0.011(3) -0.004(3)
C8 0.067(3) 0.097(5) 0.059(3) 0.010(3) 0.015(2) 0.022(3)
C9 0.068(3) 0.055(3) 0.047(2) -0.004(2) 0.001(2) 0.022(2)
C10 0.065(3) 0.051(3) 0.044(2) -0.002(2) -0.008(2) 0.002(2)
C11 0.102(4) 0.134(6) 0.052(3) 0.014(4) 0.017(3) 0.020(4)
C12 0.092(4) 0.110(5) 0.071(4) -0.029(4) -0.008(3) -0.022(4)
C13 0.054(3) 0.050(3) 0.043(2) -0.004(2) -0.0088(19) 0.008(2)
C14 0.073(3) 0.050(3) 0.046(2) -0.007(2) -0.004(2) -0.005(3)
C15 0.064(3) 0.046(3) 0.052(3) -0.007(2) 0.000(2) 0.003(2)
C16 0.153(7) 0.077(5) 0.111(5) 0.016(4) 0.036(5) -0.035(5)
C17 0.066(4) 0.093(5) 0.077(4) 0.000(4) -0.002(3) 0.007(4)
C18 0.035(2) 0.041(3) 0.057(3) -0.001(2) 0.0011(17) -0.008(2)
C19 0.041(2) 0.039(3) 0.056(3) -0.004(2) 0.0016(18) -0.004(2)
C20 0.049(3) 0.057(3) 0.055(3) 0.001(2) 0.003(2) 0.001(3)
C21 0.052(3) 0.062(3) 0.069(3) -0.011(3) 0.007(2) 0.006(3)
C22 0.045(3) 0.058(3) 0.084(3) 0.002(3) 0.009(2) 0.014(2)
C23 0.038(2) 0.051(3) 0.065(3) 0.002(2) -0.001(2) 0.001(2)
C24 0.058(3) 0.064(4) 0.078(3) 0.013(3) 0.000(2) 0.010(3)
C25 0.063(3) 0.071(4) 0.068(3) 0.004(3) -0.015(2) -0.012(3)
C26 0.059(3) 0.045(3) 0.051(2) -0.004(2) 0.002(2) -0.011(2)
C27 0.074(3) 0.048(3) 0.050(3) -0.007(2) 0.010(2) 0.002(3)
C28 0.114(5) 0.091(5) 0.056(3) 0.002(3) -0.013(3) 0.012(4)
C29 0.142(6) 0.109(6) 0.064(4) -0.024(4) 0.018(3) 0.028(5)
C30 0.061(3) 0.043(3) 0.045(2) -0.007(2) 0.0027(19) -0.007(2)
C31 0.077(3) 0.056(3) 0.046(2) -0.013(2) -0.004(2) 0.003(3)
C32 0.060(3) 0.050(3) 0.054(3) -0.005(2) -0.010(2) -0.004(2)
C33 0.102(5) 0.060(4) 0.127(5) 0.023(4) -0.038(4) 0.007(4)
C34 0.076(5) 0.128(8) 0.128(7) -0.012(6) 0.028(4) -0.004(5)

loop_
_atom_type_symbol
_atom_type_description
_atom_type_scat_dispersion_real
_atom_type_scat_dispersion_imag
_atom_type_scat_source
C C 0.0033 0.0016 'International Tables Vol C Tables 4.2.6.8 and 6.1.1.4'
H H 0.0000 0.0000 'International Tables Vol C Tables 4.2.6.8 and 6.1.1.4'
N N 0.0061 0.0033 'International Tables Vol C Tables 4.2.6.8 and 6.1.1.4'
O O 0.0106 0.0060 'International Tables Vol C Tables 4.2.6.8 and 6.1.1.4'
F F 0.0171 0.0103 'International Tables Vol C Tables 4.2.6.8 and 6.1.1.4'
S S 0.1246 0.1234 'International Tables Vol C Tables 4.2.6.8 and 6.1.1.4'

loop_
_geom_angle_atom_site_label_1
_geom_angle_atom_site_label_2
_geom_angle_atom_site_label_3
_geom_angle
O4 S1 O5 121.7(3)
O4 S1 N1 109.1(2)
O5 S1 N1 109.9(2)
O4 S1 C17 105.2(3)
O5 S1 C17 103.7(3)
N1 S1 C17 105.9(3)
O9 S2 O10 122.4(3)
O9 S2 N2 109.6(3)
O10 S2 N2 109.4(3)
O9 S2 C34 103.7(5)
O10 S2 C34 104.2(4)
N2 S2 C34 105.9(3)
C10 N1 S1 123.1(3)
C10 N1 H1 117(3)
S1 N1 H1 113(3)
C27 N2 S2 123.6(3)
C27 N2 H2 120(3)
S2 N2 H2 109(3)
C4 O1 C12 117.7(4)
C15 O3 C16 116.2(5)
C21 O6 C29 118.6(4)
C32 O8 C33 116.5(5)
C6 C1 C2 120.2(4)
C6 C1 C9 110.7(4)
C2 C1 C9 129.1(4)
C1 C2 C3 117.5(4)
C1 C2 C13 121.7(4)
C3 C2 C13 120.9(4)
C4 C3 C2 121.6(4)
C4 C3 H3 119.2
C2 C3 H3 119.2
C3 C4 O1 124.8(5)
C3 C4 C5 120.2(4)
O1 C4 C5 115.1(5)
C6 C5 C4 118.6(5)
C6 C5 H5 120.7
C4 C5 H5 120.7
C5 C6 C1 122.0(5)
C5 C6 C7 127.9(5)
C1 C6 C7 110.1(4)
C6 C7 C8 103.9(5)
C6 C7 H7A 111.0
C8 C7 H7A 111.0
C6 C7 H7B 111.0
C8 C7 H7B 111.0
H7A C7 H7B 109.0
C11 C8 C7 114.4(6)
C11 C8 C9 117.3(5)
C7 C8 C9 104.8(4)
C11 C8 H8 106.6
C7 C8 H8 106.6
C9 C8 H8 106.6
C1 C9 C10 112.4(3)
C1 C9 C8 102.7(4)
C10 C9 C8 116.1(4)
C1 C9 H9 108.5
C10 C9 H9 108.5
C8 C9 H9 108.5
N1 C10 C9 111.3(4)
N1 C10 H10A 109.4
C9 C10 H10A 109.4
N1 C10 H10B 109.4
C9 C10 H10B 109.4
H10A C10 H10B 108.0
C8 C11 H11A 109.5
C8 C11 H11B 109.5
H11A C11 H11B 109.5
C8 C11 H11C 109.5
H11A C11 H11C 109.5
H11B C11 H11C 109.5
O1 C12 H12A 109.5
O1 C12 H12B 109.5
H12A C12 H12B 109.5
O1 C12 H12C 109.5
H12A C12 H12C 109.5
H12B C12 H12C 109.5
C14 C13 C2 127.5(4)
C14 C13 H13 116.3
C2 C13 H13 116.3
C13 C14 C15 122.5(4)
C13 C14 H14 118.7
C15 C14 H14 118.7
O2 C15 O3 122.6(5)
O2 C15 C14 126.8(5)
O3 C15 C14 110.6(4)
O3 C16 H16A 109.5
O3 C16 H16B 109.5
H16A C16 H16B 109.5
O3 C16 H16C 109.5
H16A C16 H16C 109.5
H16B C16 H16C 109.5
F3 C17 F2 107.9(6)
F3 C17 F1 107.9(6)
F2 C17 F1 109.4(5)
F3 C17 S1 109.9(5)
F2 C17 S1 110.5(4)
F1 C17 S1 111.2(5)
C23 C18 C19 119.7(4)
C23 C18 C26 110.8(4)
C19 C18 C26 129.5(4)
C18 C19 C20 117.8(4)
C18 C19 C30 121.9(4)
C20 C19 C30 120.3(4)
C21 C20 C19 121.7(4)
C21 C20 H20 119.2
C19 C20 H20 119.2
O6 C21 C20 124.6(5)
O6 C21 C22 115.5(5)
C20 C21 C22 119.9(5)
C23 C22 C21 119.0(5)
C23 C22 H22 120.5
C21 C22 H22 120.5
C22 C23 C18 122.0(4)
C22 C23 C24 127.7(5)
C18 C23 C24 110.3(4)
C23 C24 C25 103.6(4)
C23 C24 H24A 111.0
C25 C24 H24A 111.0
C23 C24 H24B 111.0
C25 C24 H24B 111.0
H24A C24 H24B 109.0
C28 C25 C24 114.1(5)
C28 C25 C26 117.5(5)
C24 C25 C26 105.0(4)
C28 C25 H25 106.5
C24 C25 H25 106.5
C26 C25 H25 106.5
C18 C26 C27 113.9(3)
C18 C26 C25 102.1(4)
C27 C26 C25 116.2(4)
C18 C26 H26 108.1
C27 C26 H26 108.1
C25 C26 H26 108.1
N2 C27 C26 111.3(4)
N2 C27 H27A 109.4
C26 C27 H27A 109.4
N2 C27 H27B 109.4
C26 C27 H27B 109.4
H27A C27 H27B 108.0
C25 C28 H28A 109.5
C25 C28 H28B 109.5
H28A C28 H28B 109.5
C25 C28 H28C 109.5
H28A C28 H28C 109.5
H28B C28 H28C 109.5
O6 C29 H29A 109.5
O6 C29 H29B 109.5
H29A C29 H29B 109.5
O6 C29 H29C 109.5
H29A C29 H29C 109.5
H29B C29 H29C 109.5
C31 C30 C19 127.9(4)
C31 C30 H30 116.0
C19 C30 H30 116.0
C30 C31 C32 122.7(4)
C30 C31 H31 118.7
C32 C31 H31 118.7
O7 C32 O8 121.8(5)
O7 C32 C31 125.2(4)
O8 C32 C31 113.0(4)
O8 C33 H33A 109.5
O8 C33 H33B 109.5
H33A C33 H33B 109.5
O8 C33 H33C 109.5
H33A C33 H33C 109.5
H33B C33 H33C 109.5
F6 C34 F4 107.3(8)
F6 C34 F5 106.8(9)
F4 C34 F5 107.2(8)
F6 C34 S2 112.4(6)
F4 C34 S2 112.1(7)
F5 C34 S2 110.8(7)

loop_
_geom_bond_atom_site_label_1
_geom_bond_atom_site_label_2
_geom_bond_distance
S1 O4 1.405(4)
S1 O5 1.412(4)
S1 N1 1.572(4)
S1 C17 1.823(7)
S2 O9 1.406(5)
S2 O10 1.411(4)
S2 N2 1.580(4)
S2 C34 1.796(9)
N1 C10 1.460(6)
N1 H1 0.79(2)
N2 C27 1.445(6)
N2 H2 0.82(2)
O1 C4 1.366(6)
O1 C12 1.403(7)
O2 C15 1.182(5)
O3 C15 1.331(6)
O3 C16 1.433(8)
O6 C21 1.360(6)
O6 C29 1.410(7)
O7 C32 1.190(5)
O8 C32 1.321(5)
O8 C33 1.438(7)
F1 C17 1.301(7)
F2 C17 1.299(7)
F3 C17 1.295(8)
F4 C34 1.304(8)
F5 C34 1.316(10)
F6 C34 1.284(9)
C1 C6 1.372(7)
C1 C2 1.397(6)
C1 C9 1.518(6)
C2 C3 1.400(6)
C2 C13 1.449(7)
C3 C4 1.362(7)
C3 H3 0.9300
C4 C5 1.396(7)
C5 C6 1.363(7)
C5 H5 0.9300
C6 C7 1.514(7)
C7 C8 1.524(9)
C7 H7A 0.9700
C7 H7B 0.9700
C8 C11 1.523(7)
C8 C9 1.542(7)
C8 H8 0.9800
C9 C10 1.531(7)
C9 H9 0.9800
C10 H10A 0.9700
C10 H10B 0.9700
C11 H11A 0.9600
C11 H11B 0.9600
C11 H11C 0.9600
C12 H12A 0.9600
C12 H12B 0.9600
C12 H12C 0.9600
C13 C14 1.312(6)
C13 H13 0.9300
C14 C15 1.451(7)
C14 H14 0.9300
C16 H16A 0.9600
C16 H16B 0.9600
C16 H16C 0.9600
C18 C23 1.382(7)
C18 C19 1.398(6)
C18 C26 1.521(6)
C19 C20 1.403(6)
C19 C30 1.451(6)
C20 C21 1.372(7)
C20 H20 0.9300
C21 C22 1.387(7)
C22 C23 1.371(7)
C22 H22 0.9300
C23 C24 1.506(6)
C24 C25 1.524(8)
C24 H24A 0.9700
C24 H24B 0.9700
C25 C28 1.514(7)
C25 C26 1.557(7)
C25 H25 0.9800
C26 C27 1.523(7)
C26 H26 0.9800
C27 H27A 0.9700
C27 H27B 0.9700
C28 H28A 0.9600
C28 H28B 0.9600
C28 H28C 0.9600
C29 H29A 0.9600
C29 H29B 0.9600
C29 H29C 0.9600
C30 C31 1.306(6)
C30 H30 0.9300
C31 C32 1.454(7)
C31 H31 0.9300
C33 H33A 0.9600
C33 H33B 0.9600
C33 H33C 0.9600

loop_
_geom_hbond_atom_site_label_D
_geom_hbond_atom_site_label_H
_geom_hbond_atom_site_label_A
_geom_hbond_distance_DH
_geom_hbond_distance_HA
_geom_hbond_distance_DA
_geom_hbond_angle_DHA
_geom_hbond_site_symmetry_A
N2 H2 O7 0.82(2) 1.98(2) 2.799(5) 178(3) 1_565
N1 H1 O2 0.79(2) 2.04(3) 2.828(5) 170(4) 1_545
C33 H33C F5 0.96 2.58 3.319(9) 134.1 2_647
C33 H33C F5 0.96 2.58 3.319(9) 134.1 2_647
N1 H1 O2 0.79(2) 2.04(3) 2.828(5) 170(4) 1_545
N2 H2 O7 0.82(2) 1.98(2) 2.799(5) 178(3) 1_565

loop_
_geom_torsion_atom_site_label_1
_geom_torsion_atom_site_label_2
_geom_torsion_atom_site_label_3
_geom_torsion_atom_site_label_4
_geom_torsion
O4 S1 N1 C10 172.9(4)
O5 S1 N1 C10 37.1(4)
C17 S1 N1 C10 -74.3(4)
O9 S2 N2 C27 169.1(4)
O10 S2 N2 C27 32.2(5)
C34 S2 N2 C27 -79.6(5)
C6 C1 C2 C3 -0.9(6)
C9 C1 C2 C3 178.2(4)
C6 C1 C2 C13 178.7(4)
C9 C1 C2 C13 -2.2(7)
C1 C2 C3 C4 -0.1(6)
C13 C2 C3 C4 -179.6(4)
C2 C3 C4 O1 -179.9(4)
C2 C3 C4 C5 1.3(7)
C12 O1 C4 C3 9.8(8)
C12 O1 C4 C5 -171.4(5)
C3 C4 C5 C6 -1.5(7)
O1 C4 C5 C6 179.6(5)
C4 C5 C6 C1 0.6(7)
C4 C5 C6 C7 -179.2(5)
C2 C1 C6 C5 0.7(7)
C9 C1 C6 C5 -178.6(4)
C2 C1 C6 C7 -179.5(4)
C9 C1 C6 C7 1.2(5)
C5 C6 C7 C8 -164.1(5)
C1 C6 C7 C8 16.1(5)
C6 C7 C8 C11 -156.3(4)
C6 C7 C8 C9 -26.4(5)
C6 C1 C9 C10 107.6(4)
C2 C1 C9 C10 -71.5(6)
C6 C1 C9 C8 -17.8(5)
C2 C1 C9 C8 163.1(4)
C11 C8 C9 C1 154.9(5)
C7 C8 C9 C1 26.8(5)
C11 C8 C9 C10 32.0(7)
C7 C8 C9 C10 -96.1(5)
S1 N1 C10 C9 -145.9(3)
C1 C9 C10 N1 -57.8(5)
C8 C9 C10 N1 60.0(5)
C1 C2 C13 C14 173.8(5)
C3 C2 C13 C14 -6.7(7)
C2 C13 C14 C15 -178.8(4)
C16 O3 C15 O2 2.2(8)
C16 O3 C15 C14 -178.1(5)
C13 C14 C15 O2 -4.0(8)
C13 C14 C15 O3 176.3(5)
O4 S1 C17 F3 -177.3(4)
O5 S1 C17 F3 -48.4(5)
N1 S1 C17 F3 67.2(5)
O4 S1 C17 F2 63.7(6)
O5 S1 C17 F2 -167.4(5)
N1 S1 C17 F2 -51.8(6)
O4 S1 C17 F1 -57.9(6)
O5 S1 C17 F1 70.9(6)
N1 S1 C17 F1 -173.4(5)
C23 C18 C19 C20 0.9(6)
C26 C18 C19 C20 -177.9(4)
C23 C18 C19 C30 -179.1(4)
C26 C18 C19 C30 2.1(6)
C18 C19 C20 C21 -0.4(6)
C30 C19 C20 C21 179.6(4)
C29 O6 C21 C20 6.4(8)
C29 O6 C21 C22 -174.7(5)
C19 C20 C21 O6 178.9(5)
C19 C20 C21 C22 0.1(7)
O6 C21 C22 C23 -179.1(4)
C20 C21 C22 C23 -0.2(7)
C21 C22 C23 C18 0.7(7)
C21 C22 C23 C24 -179.6(5)
C19 C18 C23 C22 -1.0(6)
C26 C18 C23 C22 178.0(4)
C19 C18 C23 C24 179.2(4)
C26 C18 C23 C24 -1.8(5)
C22 C23 C24 C25 -160.9(5)
C18 C23 C24 C25 18.8(5)
C23 C24 C25 C28 -157.8(4)
C23 C24 C25 C26 -27.7(5)
C23 C18 C26 C27 110.6(4)
C19 C18 C26 C27 -70.5(6)
C23 C18 C26 C25 -15.5(5)
C19 C18 C26 C25 163.3(4)
C28 C25 C26 C18 154.4(5)
C24 C25 C26 C18 26.4(5)
C28 C25 C26 C27 29.8(7)
C24 C25 C26 C27 -98.3(5)
S2 N2 C27 C26 -149.3(3)
C18 C26 C27 N2 -60.3(5)
C25 C26 C27 N2 58.1(5)
C18 C19 C30 C31 172.2(5)
C20 C19 C30 C31 -7.8(7)
C19 C30 C31 C32 -179.4(4)
C33 O8 C32 O7 -0.1(7)
C33 O8 C32 C31 -178.6(4)
C30 C31 C32 O7 0.3(8)
C30 C31 C32 O8 178.8(5)
O9 S2 C34 F6 53.8(8)
O10 S2 C34 F6 -177.0(7)
N2 S2 C34 F6 -61.6(8)
O9 S2 C34 F4 -67.1(8)
O10 S2 C34 F4 62.1(8)
N2 S2 C34 F4 177.5(7)
O9 S2 C34 F5 173.2(6)
O10 S2 C34 F5 -57.6(7)
N2 S2 C34 F5 57.8(7)
